data_7026271
loop_
_publ_author_name
'Yin, Xiaodong'
'Li, Yongjun'
'Zhu, Yulan'
'Jing, Xiao'
'Li, Yuliang'
'Zhu, Daoben'

_publ_section_title
;
 A highly sensitive viscosity probe based on ferrocene-BODIPY dyads.
;
_journal_issue 41
_journal_name_full 'Dalton transactions (Cambridge, England : 2003)'
_journal_page_first 9929
_journal_page_last 9935
_journal_paper_doi 10.1039/c0dt00309c
_journal_volume 39
_journal_year 2010
_chemical_formula_moiety 'C31 H27 B F2 Fe N2'
_chemical_formula_sum 'C31 H27 B F2 Fe N2'
_chemical_formula_weight 532.21
_chemical_name_common FcEB
_chemical_name_systematic
;
?
;
_space_group_IT_number 14
_symmetry_cell_setting monoclinic
_symmetry_space_group_name_Hall '-P 2ybc'
_symmetry_space_group_name_H-M 'P 1 21/c 1'
_atom_sites_solution_hydrogens geom
_atom_sites_solution_primary direct
_atom_sites_solution_secondary difmap
_audit_creation_method SHELXL-97
_cell_angle_alpha 90.00
_cell_angle_beta 91.02(3)
_cell_angle_gamma 90.00
_cell_formula_units_Z 4
_cell_length_a 7.1395(14)
_cell_length_b 16.738(3)
_cell_length_c 21.221(4)
_cell_measurement_reflns_used 568
_cell_measurement_temperature 173(2)
_cell_measurement_theta_max 27.48
_cell_measurement_theta_min 2.17
_cell_volume 2535.5(8)
_computing_cell_refinement 'CrystalClear (Rigaku Inc., 2008)'
_computing_data_collection 'CrystalClear (Rigaku Inc., 2008)'
_computing_data_reduction 'CrystalClear (Rigaku Inc., 2008)'
_computing_molecular_graphics 'XP in Siemens SHELXTL (Sheldrick, 1994)'
_computing_publication_material 'SHELX97 (Sheldrick, 1997)'
_computing_structure_refinement 'SHELXL-97 (Sheldrick, 1997)'
_computing_structure_solution 'SHELXS-97 (Sheldrick, 1990)'
_diffrn_ambient_temperature 173(2)
_diffrn_measured_fraction_theta_full 0.999
_diffrn_measured_fraction_theta_max 0.999
_diffrn_measurement_device_type 'MM007-HF CCD(Saturn 724+)'
_diffrn_measurement_method '\w scans at fixed \c = 45\%'
_diffrn_radiation_monochromator Confocal
_diffrn_radiation_source 'rotating anode'
_diffrn_radiation_type MoK\a
_diffrn_radiation_wavelength 0.71073
_diffrn_reflns_av_R_equivalents 0.0498
_diffrn_reflns_av_sigmaI/netI 0.0439
_diffrn_reflns_limit_h_max 9
_diffrn_reflns_limit_h_min -9
_diffrn_reflns_limit_k_max 21
_diffrn_reflns_limit_k_min -17
_diffrn_reflns_limit_l_max 27
_diffrn_reflns_limit_l_min -19
_diffrn_reflns_number 20688
_diffrn_reflns_theta_full 27.47
_diffrn_reflns_theta_max 27.47
_diffrn_reflns_theta_min 1.92
_exptl_absorpt_coefficient_mu 0.633
_exptl_absorpt_correction_T_max 0.9690
_exptl_absorpt_correction_T_min 0.8681
_exptl_absorpt_correction_type numerical
_exptl_absorpt_process_details 'CrystalClear (Rigaku Inc., 2008)'
_exptl_crystal_colour red
_exptl_crystal_density_diffrn 1.394
_exptl_crystal_density_method 'not measured'
_exptl_crystal_description plate
_exptl_crystal_F_000 1104
_exptl_crystal_size_max 0.23
_exptl_crystal_size_mid 0.11
_exptl_crystal_size_min 0.05
_refine_diff_density_max 0.399
_refine_diff_density_min -0.590
_refine_diff_density_rms 0.064
_refine_ls_extinction_method none
_refine_ls_goodness_of_fit_ref 1.115
_refine_ls_hydrogen_treatment constr
_refine_ls_matrix_type full
_refine_ls_number_parameters 338
_refine_ls_number_reflns 5806
_refine_ls_number_restraints 0
_refine_ls_restrained_S_all 1.115
_refine_ls_R_factor_all 0.0634
_refine_ls_R_factor_gt 0.0566
_refine_ls_shift/su_max 0.013
_refine_ls_shift/su_mean 0.000
_refine_ls_structure_factor_coef Fsqd
_refine_ls_weighting_details 'calc w=1/[\s^2^(Fo^2^)+(0.0420P)^2^+2.5254P] where P=(Fo^2^+2Fc^2^)/3'
_refine_ls_weighting_scheme calc
_refine_ls_wR_factor_gt 0.1233
_refine_ls_wR_factor_ref 0.1273
_reflns_number_gt 5271
_reflns_number_total 5806
_reflns_threshold_expression >2sigma(I)
_cod_data_source_file c0dt00309c.txt
_cod_data_source_block mx238
_cod_original_sg_symbol_H-M P2(1)/c
_cod_database_code 7026271

loop_
_symmetry_equiv_pos_as_xyz
'x, y, z'
'-x, y+1/2, -z+1/2'
'-x, -y, -z'
'x, -y-1/2, z-1/2'

loop_
_atom_site_label
_atom_site_type_symbol
_atom_site_fract_x
_atom_site_fract_y
_atom_site_fract_z
_atom_site_U_iso_or_equiv
_atom_site_adp_type
_atom_site_occupancy
_atom_site_symmetry_multiplicity
_atom_site_calc_flag
_atom_site_refinement_flags
Fe1 Fe -0.25557(5) -0.35034(2) 0.109099(17) 0.02481(12) Uani 1 1 d .
F1 F 0.3341(2) 0.42811(9) 0.11626(7) 0.0363(4) Uani 1 1 d .
F2 F 0.4882(2) 0.38338(10) 0.20381(7) 0.0381(4) Uani 1 1 d .
N1 N 0.1917(3) 0.32334(12) 0.17631(10) 0.0263(4) Uani 1 1 d .
N2 N 0.4724(3) 0.29743(12) 0.11238(10) 0.0258(4) Uani 1 1 d .
C1 C -0.0352(3) -0.28715(15) 0.07584(12) 0.0273(5) Uani 1 1 d .
C2 C 0.0284(3) -0.35507(15) 0.11135(13) 0.0299(6) Uani 1 1 d .
H2A H 0.1104 -0.3537 0.1500 0.036 Uiso 1 1 calc R
C3 C -0.0436(3) -0.42433(16) 0.08149(14) 0.0327(6) Uani 1 1 d .
H3A H -0.0234 -0.4805 0.0962 0.039 Uiso 1 1 calc R
C4 C -0.1545(4) -0.40087(16) 0.02854(13) 0.0336(6) Uani 1 1 d .
H4A H -0.2251 -0.4376 -0.0005 0.040 Uiso 1 1 calc R
C5 C -0.1506(4) -0.31613(16) 0.02450(12) 0.0317(6) Uani 1 1 d .
H5A H -0.2164 -0.2827 -0.0081 0.038 Uiso 1 1 calc R
C6 C -0.3414(4) -0.34875(19) 0.20012(14) 0.0424(7) Uani 1 1 d .
H6A H -0.2581 -0.3525 0.2384 0.051 Uiso 1 1 calc R
C7 C -0.4254(4) -0.41359(18) 0.16820(15) 0.0419(7) Uani 1 1 d .
H7A H -0.4112 -0.4713 0.1796 0.050 Uiso 1 1 calc R
C8 C -0.5284(4) -0.3834(2) 0.11690(16) 0.0464(8) Uani 1 1 d .
H8A H -0.6021 -0.4158 0.0855 0.056 Uiso 1 1 calc R
C9 C -0.5120(4) -0.2986(2) 0.11730(16) 0.0486(8) Uani 1 1 d .
H9A H -0.5725 -0.2608 0.0866 0.058 Uiso 1 1 calc R
C10 C -0.3956(4) -0.27767(18) 0.16939(16) 0.0445(8) Uani 1 1 d .
H10A H -0.3582 -0.2223 0.1820 0.053 Uiso 1 1 calc R
C11 C 0.0080(4) -0.20536(16) 0.08844(13) 0.0314(6) Uani 1 1 d .
C12 C 0.0515(4) -0.13716(16) 0.09711(13) 0.0335(6) Uani 1 1 d .
C13 C 0.0992(4) -0.05448(15) 0.10635(12) 0.0298(5) Uani 1 1 d .
C14 C -0.0106(4) 0.00506(16) 0.07805(12) 0.0313(6) Uani 1 1 d .
H14A H -0.1176 -0.0093 0.0533 0.038 Uiso 1 1 calc R
C15 C 0.0355(4) 0.08517(16) 0.08574(12) 0.0308(6) Uani 1 1 d .
H15A H -0.0391 0.1251 0.0658 0.037 Uiso 1 1 calc R
C16 C 0.1903(3) 0.10713(14) 0.12247(11) 0.0251(5) Uani 1 1 d .
C17 C 0.2988(3) 0.04793(14) 0.15122(12) 0.0271(5) Uani 1 1 d .
H17A H 0.4043 0.0626 0.1765 0.033 Uiso 1 1 calc R
C18 C 0.2545(4) -0.03221(15) 0.14334(13) 0.0308(6) Uani 1 1 d .
H18A H 0.3300 -0.0720 0.1631 0.037 Uiso 1 1 calc R
C19 C 0.2435(3) 0.19280(14) 0.13033(11) 0.0225(5) Uani 1 1 d .
C20 C 0.1334(3) 0.24378(14) 0.16633(11) 0.0246(5) Uani 1 1 d .
C21 C -0.0377(3) 0.23267(16) 0.19992(12) 0.0286(5) Uani 1 1 d .
C22 C -0.0758(4) 0.30511(16) 0.22807(13) 0.0340(6) Uani 1 1 d .
H22A H -0.1811 0.3163 0.2534 0.041 Uiso 1 1 calc R
C23 C 0.0666(4) 0.35953(16) 0.21317(13) 0.0321(6) Uani 1 1 d .
C24 C -0.1581(4) 0.15975(17) 0.20593(13) 0.0346(6) Uani 1 1 d .
H24A H -0.2493 0.1682 0.2393 0.052 Uiso 1 1 calc R
H24B H -0.0792 0.1136 0.2166 0.052 Uiso 1 1 calc R
H24C H -0.2245 0.1498 0.1659 0.052 Uiso 1 1 calc R
C25 C 0.0867(5) 0.44436(17) 0.23404(15) 0.0455(8) Uani 1 1 d .
H25A H 0.1658 0.4733 0.2044 0.068 Uiso 1 1 calc R
H25B H 0.1448 0.4459 0.2762 0.068 Uiso 1 1 calc R
H25C H -0.0371 0.4695 0.2352 0.068 Uiso 1 1 calc R
C26 C 0.4077(3) 0.21941(14) 0.10178(11) 0.0243(5) Uani 1 1 d .
C27 C 0.6257(3) 0.30892(15) 0.07730(12) 0.0285(5) Uani 1 1 d .
C28 C 0.6625(4) 0.23920(15) 0.04325(12) 0.0306(6) Uani 1 1 d .
H28A H 0.7633 0.2318 0.0152 0.037 Uiso 1 1 calc R
C29 C 0.5283(3) 0.18307(15) 0.05716(12) 0.0272(5) Uani 1 1 d .
C30 C 0.5132(4) 0.10237(17) 0.02621(14) 0.0399(7) Uani 1 1 d .
H30A H 0.6003 0.0996 -0.0089 0.060 Uiso 1 1 calc R
H30B H 0.3849 0.0943 0.0103 0.060 Uiso 1 1 calc R
H30C H 0.5446 0.0607 0.0571 0.060 Uiso 1 1 calc R
C31 C 0.7320(4) 0.38527(17) 0.07641(15) 0.0406(7) Uani 1 1 d .
H31A H 0.7681 0.4002 0.1196 0.061 Uiso 1 1 calc R
H31B H 0.6532 0.4273 0.0578 0.061 Uiso 1 1 calc R
H31C H 0.8447 0.3786 0.0513 0.061 Uiso 1 1 calc R
B1 B 0.3746(4) 0.36096(17) 0.15287(14) 0.0277(6) Uani 1 1 d .

loop_
_atom_site_aniso_label
_atom_site_aniso_U_11
_atom_site_aniso_U_22
_atom_site_aniso_U_33
_atom_site_aniso_U_23
_atom_site_aniso_U_13
_atom_site_aniso_U_12
Fe1 0.02051(18) 0.0264(2) 0.0275(2) -0.00208(14) 0.00071(14) -0.00366(13)
F1 0.0484(10) 0.0235(8) 0.0373(9) 0.0038(6) 0.0081(7) 0.0016(7)
F2 0.0391(9) 0.0384(9) 0.0365(9) -0.0120(7) -0.0024(7) -0.0055(7)
N1 0.0297(11) 0.0229(10) 0.0264(11) -0.0023(8) 0.0044(8) -0.0004(8)
N2 0.0266(10) 0.0226(10) 0.0284(11) -0.0003(8) 0.0038(8) -0.0038(8)
C1 0.0260(12) 0.0246(12) 0.0315(13) -0.0030(10) 0.0060(10) -0.0061(9)
C2 0.0201(11) 0.0329(14) 0.0368(15) 0.0014(11) 0.0005(10) -0.0010(10)
C3 0.0247(12) 0.0243(13) 0.0494(17) -0.0007(11) 0.0079(11) -0.0007(10)
C4 0.0361(14) 0.0323(14) 0.0326(14) -0.0091(11) 0.0073(11) -0.0094(11)
C5 0.0370(14) 0.0326(14) 0.0256(13) 0.0015(10) 0.0031(11) -0.0020(11)
C6 0.0395(16) 0.057(2) 0.0307(15) -0.0038(13) 0.0094(12) -0.0130(14)
C7 0.0386(16) 0.0388(16) 0.0490(18) -0.0011(13) 0.0179(14) -0.0112(12)
C8 0.0215(13) 0.063(2) 0.055(2) -0.0216(16) 0.0080(13) -0.0121(13)
C9 0.0280(14) 0.064(2) 0.055(2) 0.0073(16) 0.0103(13) 0.0132(14)
C10 0.0419(16) 0.0371(16) 0.0553(19) -0.0149(14) 0.0221(14) -0.0076(13)
C11 0.0316(13) 0.0290(14) 0.0341(15) -0.0023(11) 0.0111(11) -0.0050(10)
C12 0.0375(14) 0.0310(14) 0.0323(14) -0.0021(11) 0.0107(11) -0.0056(11)
C13 0.0359(14) 0.0244(12) 0.0296(14) -0.0040(10) 0.0109(11) -0.0069(10)
C14 0.0323(13) 0.0309(13) 0.0306(14) -0.0052(11) 0.0003(11) -0.0071(11)
C15 0.0318(13) 0.0296(13) 0.0310(14) -0.0010(10) -0.0023(11) -0.0007(10)
C16 0.0281(12) 0.0221(12) 0.0254(12) 0.0001(9) 0.0054(10) -0.0029(9)
C17 0.0270(12) 0.0258(12) 0.0285(13) -0.0015(10) 0.0006(10) -0.0017(9)
C18 0.0332(13) 0.0257(13) 0.0337(14) 0.0012(10) 0.0057(11) 0.0002(10)
C19 0.0252(11) 0.0217(11) 0.0205(11) 0.0001(9) -0.0029(9) -0.0009(9)
C20 0.0277(12) 0.0222(12) 0.0238(12) -0.0005(9) 0.0007(9) -0.0012(9)
C21 0.0260(12) 0.0334(14) 0.0263(13) 0.0016(10) 0.0018(10) -0.0003(10)
C22 0.0344(14) 0.0375(15) 0.0303(14) -0.0027(11) 0.0093(11) 0.0063(11)
C23 0.0368(14) 0.0298(14) 0.0298(14) -0.0030(10) 0.0065(11) 0.0034(11)
C24 0.0311(13) 0.0409(15) 0.0320(15) 0.0004(11) 0.0068(11) -0.0055(11)
C25 0.0551(19) 0.0348(16) 0.0472(18) -0.0113(13) 0.0175(15) 0.0033(14)
C26 0.0274(12) 0.0211(11) 0.0244(12) 0.0006(9) 0.0013(9) -0.0007(9)
C27 0.0269(12) 0.0288(13) 0.0298(13) 0.0015(10) 0.0025(10) -0.0030(10)
C28 0.0299(13) 0.0310(14) 0.0312(14) 0.0010(10) 0.0096(11) 0.0008(10)
C29 0.0298(12) 0.0237(12) 0.0284(13) -0.0006(10) 0.0022(10) 0.0014(10)
C30 0.0445(16) 0.0336(15) 0.0420(17) -0.0109(12) 0.0145(13) -0.0023(12)
C31 0.0404(16) 0.0349(15) 0.0467(18) -0.0010(13) 0.0108(13) -0.0125(12)
B1 0.0324(15) 0.0237(14) 0.0271(15) -0.0012(11) 0.0020(11) -0.0013(11)

loop_
_atom_type_symbol
_atom_type_description
_atom_type_scat_dispersion_real
_atom_type_scat_dispersion_imag
_atom_type_scat_source
C C 0.0033 0.0016 'International Tables Vol C Tables 4.2.6.8 and 6.1.1.4'
H H 0.0000 0.0000 'International Tables Vol C Tables 4.2.6.8 and 6.1.1.4'
B B 0.0013 0.0007 'International Tables Vol C Tables 4.2.6.8 and 6.1.1.4'
F F 0.0171 0.0103 'International Tables Vol C Tables 4.2.6.8 and 6.1.1.4'
Fe Fe 0.3463 0.8444 'International Tables Vol C Tables 4.2.6.8 and 6.1.1.4'
N N 0.0061 0.0033 'International Tables Vol C Tables 4.2.6.8 and 6.1.1.4'

loop_
_geom_angle_atom_site_label_1
_geom_angle_atom_site_label_2
_geom_angle_atom_site_label_3
_geom_angle
C2 Fe1 C1 41.33(10)
C2 Fe1 C8 160.96(13)
C1 Fe1 C8 156.62(13)
C2 Fe1 C9 156.15(13)
C1 Fe1 C9 120.75(12)
C8 Fe1 C9 40.97(13)
C2 Fe1 C6 107.19(12)
C1 Fe1 C6 124.77(11)
C8 Fe1 C6 67.78(13)
C9 Fe1 C6 68.11(14)
C2 Fe1 C5 69.46(11)
C1 Fe1 C5 41.37(10)
C8 Fe1 C5 121.01(13)
C9 Fe1 C5 107.51(13)
C6 Fe1 C5 162.26(12)
C2 Fe1 C10 120.61(12)
C1 Fe1 C10 107.37(11)
C8 Fe1 C10 68.32(12)
C9 Fe1 C10 40.64(13)
C6 Fe1 C10 40.40(13)
C5 Fe1 C10 125.20(12)
C2 Fe1 C3 40.56(10)
C1 Fe1 C3 68.59(10)
C8 Fe1 C3 124.88(12)
C9 Fe1 C3 162.09(13)
C6 Fe1 C3 121.01(13)
C5 Fe1 C3 68.48(11)
C10 Fe1 C3 155.84(13)
C2 Fe1 C4 68.73(11)
C1 Fe1 C4 68.84(10)
C8 Fe1 C4 107.89(12)
C9 Fe1 C4 125.26(13)
C6 Fe1 C4 155.84(12)
C5 Fe1 C4 40.67(11)
C10 Fe1 C4 162.31(13)
C3 Fe1 C4 40.49(11)
C2 Fe1 C7 124.48(12)
C1 Fe1 C7 161.68(12)
C8 Fe1 C7 39.97(13)
C9 Fe1 C7 68.00(13)
C6 Fe1 C7 40.25(12)
C5 Fe1 C7 155.83(12)
C10 Fe1 C7 67.86(12)
C3 Fe1 C7 108.07(12)
C4 Fe1 C7 121.13(12)
C23 N1 C20 108.4(2)
C23 N1 B1 125.5(2)
C20 N1 B1 126.0(2)
C27 N2 C26 108.2(2)
C27 N2 B1 126.1(2)
C26 N2 B1 125.5(2)
C11 C1 C2 126.6(2)
C11 C1 C5 125.7(2)
C2 C1 C5 107.6(2)
C11 C1 Fe1 126.85(18)
C2 C1 Fe1 69.17(14)
C5 C1 Fe1 69.57(14)
C3 C2 C1 107.8(2)
C3 C2 Fe1 70.51(14)
C1 C2 Fe1 69.50(14)
C3 C2 H2A 126.1
C1 C2 H2A 126.1
Fe1 C2 H2A 126.1
C2 C3 C4 108.7(2)
C2 C3 Fe1 68.93(14)
C4 C3 Fe1 69.78(15)
C2 C3 H3A 125.6
C4 C3 H3A 125.6
Fe1 C3 H3A 125.6
C3 C4 C5 108.2(2)
C3 C4 Fe1 69.73(15)
C5 C4 Fe1 69.28(15)
C3 C4 H4A 125.9
C5 C4 H4A 125.9
Fe1 C4 H4A 125.9
C4 C5 C1 107.6(2)
C4 C5 Fe1 70.05(15)
C1 C5 Fe1 69.06(14)
C4 C5 H5A 126.2
C1 C5 H5A 126.2
Fe1 C5 H5A 126.2
C10 C6 C7 108.5(3)
C10 C6 Fe1 69.91(17)
C7 C6 Fe1 70.52(17)
C10 C6 H6A 125.7
C7 C6 H6A 125.7
Fe1 C6 H6A 125.7
C8 C7 C6 108.1(3)
C8 C7 Fe1 69.28(17)
C6 C7 Fe1 69.23(16)
C8 C7 H7A 126.0
C6 C7 H7A 126.0
Fe1 C7 H7A 126.0
C7 C8 C9 108.3(3)
C7 C8 Fe1 70.75(16)
C9 C8 Fe1 69.54(16)
C7 C8 H8A 125.9
C9 C8 H8A 125.9
Fe1 C8 H8A 125.9
C10 C9 C8 107.4(3)
C10 C9 Fe1 69.85(17)
C8 C9 Fe1 69.49(17)
C10 C9 H9A 126.3
C8 C9 H9A 126.3
Fe1 C9 H9A 126.3
C6 C10 C9 107.8(3)
C6 C10 Fe1 69.69(17)
C9 C10 Fe1 69.51(17)
C6 C10 H10A 126.1
C9 C10 H10A 126.1
Fe1 C10 H10A 126.1
C12 C11 C1 176.8(3)
C11 C12 C13 178.3(3)
C14 C13 C18 119.0(2)
C14 C13 C12 119.9(2)
C18 C13 C12 121.1(3)
C15 C14 C13 120.5(2)
C15 C14 H14A 119.7
C13 C14 H14A 119.7
C14 C15 C16 120.3(2)
C14 C15 H15A 119.8
C16 C15 H15A 119.8
C15 C16 C17 119.2(2)
C15 C16 C19 121.0(2)
C17 C16 C19 119.8(2)
C18 C17 C16 120.8(2)
C18 C17 H17A 119.6
C16 C17 H17A 119.6
C17 C18 C13 120.1(2)
C17 C18 H18A 119.9
C13 C18 H18A 119.9
C20 C19 C26 121.7(2)
C20 C19 C16 120.2(2)
C26 C19 C16 118.0(2)
C19 C20 N1 119.5(2)
C19 C20 C21 133.1(2)
N1 C20 C21 107.4(2)
C22 C21 C20 106.1(2)
C22 C21 C24 124.1(2)
C20 C21 C24 129.9(2)
C21 C22 C23 108.8(2)
C21 C22 H22A 125.6
C23 C22 H22A 125.6
N1 C23 C22 109.3(2)
N1 C23 C25 122.7(2)
C22 C23 C25 128.0(2)
C21 C24 H24A 109.5
C21 C24 H24B 109.5
H24A C24 H24B 109.5
C21 C24 H24C 109.5
H24A C24 H24C 109.5
H24B C24 H24C 109.5
C23 C25 H25A 109.5
C23 C25 H25B 109.5
H25A C25 H25B 109.5
C23 C25 H25C 109.5
H25A C25 H25C 109.5
H25B C25 H25C 109.5
C19 C26 N2 120.1(2)
C19 C26 C29 132.1(2)
N2 C26 C29 107.6(2)
N2 C27 C28 109.1(2)
N2 C27 C31 123.3(2)
C28 C27 C31 127.6(2)
C29 C28 C27 108.7(2)
C29 C28 H28A 125.7
C27 C28 H28A 125.7
C28 C29 C26 106.4(2)
C28 C29 C30 124.3(2)
C26 C29 C30 129.3(2)
C29 C30 H30A 109.5
C29 C30 H30B 109.5
H30A C30 H30B 109.5
C29 C30 H30C 109.5
H30A C30 H30C 109.5
H30B C30 H30C 109.5
C27 C31 H31A 109.5
C27 C31 H31B 109.5
H31A C31 H31B 109.5
C27 C31 H31C 109.5
H31A C31 H31C 109.5
H31B C31 H31C 109.5
F2 B1 F1 109.1(2)
F2 B1 N1 110.2(2)
F1 B1 N1 109.9(2)
F2 B1 N2 110.8(2)
F1 B1 N2 109.7(2)
N1 B1 N2 107.0(2)

loop_
_geom_bond_atom_site_label_1
_geom_bond_atom_site_label_2
_geom_bond_distance
Fe1 C2 2.028(2)
Fe1 C1 2.033(2)
Fe1 C8 2.035(3)
Fe1 C9 2.035(3)
Fe1 C6 2.037(3)
Fe1 C5 2.040(3)
Fe1 C10 2.040(3)
Fe1 C3 2.049(3)
Fe1 C4 2.050(3)
Fe1 C7 2.054(3)
F1 B1 1.394(3)
F2 B1 1.392(3)
N1 C23 1.342(3)
N1 C20 1.410(3)
N1 B1 1.540(3)
N2 C27 1.349(3)
N2 C26 1.402(3)
N2 B1 1.542(3)
C1 C11 1.428(3)
C1 C2 1.433(4)
C1 C5 1.439(4)
C2 C3 1.414(4)
C2 H2A 1.0000
C3 C4 1.419(4)
C3 H3A 1.0000
C4 C5 1.421(4)
C4 H4A 1.0000
C5 H5A 1.0000
C6 C10 1.408(5)
C6 C7 1.408(4)
C6 H6A 1.0000
C7 C8 1.397(5)
C7 H7A 1.0000
C8 C9 1.424(5)
C8 H8A 1.0000
C9 C10 1.415(5)
C9 H9A 1.0000
C10 H10A 1.0000
C11 C12 1.196(4)
C12 C13 1.438(3)
C13 C14 1.397(4)
C13 C18 1.398(4)
C14 C15 1.390(4)
C14 H14A 0.9500
C15 C16 1.390(3)
C15 H15A 0.9500
C16 C17 1.392(3)
C16 C19 1.492(3)
C17 C18 1.388(3)
C17 H17A 0.9500
C18 H18A 0.9500
C19 C20 1.397(3)
C19 C26 1.402(3)
C20 C21 1.437(3)
C21 C22 1.381(4)
C21 C24 1.500(4)
C22 C23 1.405(4)
C22 H22A 0.9500
C23 C25 1.494(4)
C24 H24A 0.9800
C24 H24B 0.9800
C24 H24C 0.9800
C25 H25A 0.9800
C25 H25B 0.9800
C25 H25C 0.9800
C26 C29 1.427(3)
C27 C28 1.400(4)
C27 C31 1.487(4)
C28 C29 1.378(3)
C28 H28A 0.9500
C29 C30 1.505(4)
C30 H30A 0.9800
C30 H30B 0.9800
C30 H30C 0.9800
C31 H31A 0.9800
C31 H31B 0.9800
C31 H31C 0.9800

loop_
_geom_torsion_atom_site_label_1
_geom_torsion_atom_site_label_2
_geom_torsion_atom_site_label_3
_geom_torsion_atom_site_label_4
_geom_torsion
C2 Fe1 C1 C11 -120.9(3)
C8 Fe1 C1 C11 71.5(4)
C9 Fe1 C1 C11 38.4(3)
C6 Fe1 C1 C11 -45.0(3)
C5 Fe1 C1 C11 120.0(3)
C10 Fe1 C1 C11 -4.0(3)
C3 Fe1 C1 C11 -158.7(3)
C4 Fe1 C1 C11 157.7(3)
C7 Fe1 C1 C11 -75.8(4)
C8 Fe1 C1 C2 -167.7(3)
C9 Fe1 C1 C2 159.23(17)
C6 Fe1 C1 C2 75.8(2)
C5 Fe1 C1 C2 -119.2(2)
C10 Fe1 C1 C2 116.88(18)
C3 Fe1 C1 C2 -37.83(16)
C4 Fe1 C1 C2 -81.43(17)
C7 Fe1 C1 C2 45.0(4)
C2 Fe1 C1 C5 119.2(2)
C8 Fe1 C1 C5 -48.5(3)
C9 Fe1 C1 C5 -81.62(19)
C6 Fe1 C1 C5 -165.01(17)
C10 Fe1 C1 C5 -123.97(17)
C3 Fe1 C1 C5 81.32(17)
C4 Fe1 C1 C5 37.72(16)
C7 Fe1 C1 C5 164.2(3)
C11 C1 C2 C3 -178.5(2)
C5 C1 C2 C3 1.2(3)
Fe1 C1 C2 C3 60.39(18)
C11 C1 C2 Fe1 121.1(3)
C5 C1 C2 Fe1 -59.16(17)
C1 Fe1 C2 C3 -118.6(2)
C8 Fe1 C2 C3 46.4(4)
C9 Fe1 C2 C3 -167.5(3)
C6 Fe1 C2 C3 117.90(18)
C5 Fe1 C2 C3 -80.53(17)
C10 Fe1 C2 C3 159.89(18)
C4 Fe1 C2 C3 -36.86(16)
C7 Fe1 C2 C3 77.1(2)
C8 Fe1 C2 C1 165.0(3)
C9 Fe1 C2 C1 -48.9(4)
C6 Fe1 C2 C1 -123.52(16)
C5 Fe1 C2 C1 38.06(15)
C10 Fe1 C2 C1 -81.52(19)
C3 Fe1 C2 C1 118.6(2)
C4 Fe1 C2 C1 81.73(16)
C7 Fe1 C2 C1 -164.34(16)
C1 C2 C3 C4 -1.2(3)
Fe1 C2 C3 C4 58.54(18)
C1 C2 C3 Fe1 -59.75(17)
C1 Fe1 C3 C2 38.53(16)
C8 Fe1 C3 C2 -163.27(17)
C9 Fe1 C3 C2 163.5(4)
C6 Fe1 C3 C2 -80.10(19)
C5 Fe1 C3 C2 83.14(17)
C10 Fe1 C3 C2 -46.3(3)
C4 Fe1 C3 C2 120.6(2)
C7 Fe1 C3 C2 -122.32(17)
C2 Fe1 C3 C4 -120.6(2)
C1 Fe1 C3 C4 -82.07(16)
C8 Fe1 C3 C4 76.1(2)
C9 Fe1 C3 C4 42.9(5)
C6 Fe1 C3 C4 159.31(16)
C5 Fe1 C3 C4 -37.46(15)
C10 Fe1 C3 C4 -166.9(3)
C7 Fe1 C3 C4 117.09(17)
C2 C3 C4 C5 0.7(3)
Fe1 C3 C4 C5 58.75(18)
C2 C3 C4 Fe1 -58.02(18)
C2 Fe1 C4 C3 36.92(15)
C1 Fe1 C4 C3 81.40(16)
C8 Fe1 C4 C3 -123.18(17)
C9 Fe1 C4 C3 -165.15(17)
C6 Fe1 C4 C3 -47.7(3)
C5 Fe1 C4 C3 119.8(2)
C10 Fe1 C4 C3 162.2(3)
C7 Fe1 C4 C3 -81.42(19)
C2 Fe1 C4 C5 -82.84(17)
C1 Fe1 C4 C5 -38.35(16)
C8 Fe1 C4 C5 117.06(18)
C9 Fe1 C4 C5 75.1(2)
C6 Fe1 C4 C5 -167.5(3)
C10 Fe1 C4 C5 42.4(4)
C3 Fe1 C4 C5 -119.8(2)
C7 Fe1 C4 C5 158.83(17)
C3 C4 C5 C1 0.0(3)
Fe1 C4 C5 C1 59.07(18)
C3 C4 C5 Fe1 -59.03(18)
C11 C1 C5 C4 178.9(2)
C2 C1 C5 C4 -0.8(3)
Fe1 C1 C5 C4 -59.70(18)
C11 C1 C5 Fe1 -121.4(3)
C2 C1 C5 Fe1 58.91(17)
C2 Fe1 C5 C4 80.89(17)
C1 Fe1 C5 C4 118.9(2)
C8 Fe1 C5 C4 -81.4(2)
C9 Fe1 C5 C4 -124.16(18)
C6 Fe1 C5 C4 163.1(4)
C10 Fe1 C5 C4 -165.47(17)
C3 Fe1 C5 C4 37.30(16)
C7 Fe1 C5 C4 -49.0(4)
C2 Fe1 C5 C1 -38.02(15)
C8 Fe1 C5 C1 159.70(16)
C9 Fe1 C5 C1 116.94(18)
C6 Fe1 C5 C1 44.2(5)
C10 Fe1 C5 C1 75.63(19)
C3 Fe1 C5 C1 -81.60(16)
C4 Fe1 C5 C1 -118.9(2)
C7 Fe1 C5 C1 -167.9(3)
C2 Fe1 C6 C10 117.32(18)
C1 Fe1 C6 C10 75.2(2)
C8 Fe1 C6 C10 -82.2(2)
C9 Fe1 C6 C10 -37.84(19)
C5 Fe1 C6 C10 41.1(5)
C3 Fe1 C6 C10 159.42(17)
C4 Fe1 C6 C10 -166.5(3)
C7 Fe1 C6 C10 -119.2(3)
C2 Fe1 C6 C7 -123.49(19)
C1 Fe1 C6 C7 -165.57(18)
C8 Fe1 C6 C7 36.99(19)
C9 Fe1 C6 C7 81.4(2)
C5 Fe1 C6 C7 160.3(4)
C10 Fe1 C6 C7 119.2(3)
C3 Fe1 C6 C7 -81.4(2)
C4 Fe1 C6 C7 -47.3(4)
C10 C6 C7 C8 1.3(3)
Fe1 C6 C7 C8 -58.6(2)
C10 C6 C7 Fe1 59.8(2)
C2 Fe1 C7 C8 -164.98(17)
C1 Fe1 C7 C8 160.5(3)
C9 Fe1 C7 C8 38.21(19)
C6 Fe1 C7 C8 119.9(3)
C5 Fe1 C7 C8 -45.6(4)
C10 Fe1 C7 C8 82.2(2)
C3 Fe1 C7 C8 -123.17(19)
C4 Fe1 C7 C8 -80.7(2)
C2 Fe1 C7 C6 75.1(2)
C1 Fe1 C7 C6 40.6(4)
C8 Fe1 C7 C6 -119.9(3)
C9 Fe1 C7 C6 -81.7(2)
C5 Fe1 C7 C6 -165.5(3)
C10 Fe1 C7 C6 -37.6(2)
C3 Fe1 C7 C6 117.0(2)
C4 Fe1 C7 C6 159.44(19)
C6 C7 C8 C9 -1.1(3)
Fe1 C7 C8 C9 -59.7(2)
C6 C7 C8 Fe1 58.5(2)
C2 Fe1 C8 C7 40.9(4)
C1 Fe1 C8 C7 -164.7(2)
C9 Fe1 C8 C7 -119.0(3)
C6 Fe1 C8 C7 -37.25(18)
C5 Fe1 C8 C7 160.04(17)
C10 Fe1 C8 C7 -81.0(2)
C3 Fe1 C8 C7 75.9(2)
C4 Fe1 C8 C7 117.42(19)
C2 Fe1 C8 C9 159.9(3)
C1 Fe1 C8 C9 -45.7(4)
C6 Fe1 C8 C9 81.7(2)
C5 Fe1 C8 C9 -81.0(2)
C10 Fe1 C8 C9 38.0(2)
C3 Fe1 C8 C9 -165.09(19)
C4 Fe1 C8 C9 -123.60(19)
C7 Fe1 C8 C9 119.0(3)
C7 C8 C9 C10 0.6(3)
Fe1 C8 C9 C10 -59.8(2)
C7 C8 C9 Fe1 60.4(2)
C2 Fe1 C9 C10 -45.4(4)
C1 Fe1 C9 C10 -80.8(2)
C8 Fe1 C9 C10 118.5(3)
C6 Fe1 C9 C10 37.63(18)
C5 Fe1 C9 C10 -124.09(19)
C3 Fe1 C9 C10 161.8(4)
C4 Fe1 C9 C10 -165.42(17)
C7 Fe1 C9 C10 81.2(2)
C2 Fe1 C9 C8 -163.9(3)
C1 Fe1 C9 C8 160.71(18)
C6 Fe1 C9 C8 -80.9(2)
C5 Fe1 C9 C8 117.42(19)
C10 Fe1 C9 C8 -118.5(3)
C3 Fe1 C9 C8 43.3(5)
C4 Fe1 C9 C8 76.1(2)
C7 Fe1 C9 C8 -37.31(19)
C7 C6 C10 C9 -0.9(3)
Fe1 C6 C10 C9 59.3(2)
C7 C6 C10 Fe1 -60.2(2)
C8 C9 C10 C6 0.2(3)
Fe1 C9 C10 C6 -59.4(2)
C8 C9 C10 Fe1 59.6(2)
C2 Fe1 C10 C6 -80.5(2)
C1 Fe1 C10 C6 -123.67(18)
C8 Fe1 C10 C6 80.7(2)
C9 Fe1 C10 C6 119.1(3)
C5 Fe1 C10 C6 -165.80(17)
C3 Fe1 C10 C6 -47.4(3)
C4 Fe1 C10 C6 161.6(3)
C7 Fe1 C10 C6 37.52(18)
C2 Fe1 C10 C9 160.45(18)
C1 Fe1 C10 C9 117.27(19)
C8 Fe1 C10 C9 -38.3(2)
C6 Fe1 C10 C9 -119.1(3)
C5 Fe1 C10 C9 75.1(2)
C3 Fe1 C10 C9 -166.4(3)
C4 Fe1 C10 C9 42.6(4)
C7 Fe1 C10 C9 -81.6(2)
C2 C1 C11 C12 91(6)
C5 C1 C11 C12 -88(6)
Fe1 C1 C11 C12 -178(100)
C1 C11 C12 C13 106(11)
C11 C12 C13 C14 1(10)
C11 C12 C13 C18 -179(100)
C18 C13 C14 C15 1.0(4)
C12 C13 C14 C15 -179.0(2)
C13 C14 C15 C16 -0.9(4)
C14 C15 C16 C17 0.2(4)
C14 C15 C16 C19 179.0(2)
C15 C16 C17 C18 0.3(4)
C19 C16 C17 C18 -178.5(2)
C16 C17 C18 C13 -0.2(4)
C14 C13 C18 C17 -0.4(4)
C12 C13 C18 C17 179.5(2)
C15 C16 C19 C20 71.0(3)
C17 C16 C19 C20 -110.2(3)
C15 C16 C19 C26 -110.3(3)
C17 C16 C19 C26 68.5(3)
C26 C19 C20 N1 -2.4(4)
C16 C19 C20 N1 176.3(2)
C26 C19 C20 C21 179.8(3)
C16 C19 C20 C21 -1.6(4)
C23 N1 C20 C19 -178.5(2)
B1 N1 C20 C19 -2.4(4)
C23 N1 C20 C21 -0.2(3)
B1 N1 C20 C21 175.9(2)
C19 C20 C21 C22 178.4(3)
N1 C20 C21 C22 0.4(3)
C19 C20 C21 C24 -1.3(5)
N1 C20 C21 C24 -179.3(2)
C20 C21 C22 C23 -0.4(3)
C24 C21 C22 C23 179.3(2)
C20 N1 C23 C22 -0.1(3)
B1 N1 C23 C22 -176.2(2)
C20 N1 C23 C25 179.0(3)
B1 N1 C23 C25 2.9(4)
C21 C22 C23 N1 0.4(3)
C21 C22 C23 C25 -178.7(3)
C20 C19 C26 N2 4.3(4)
C16 C19 C26 N2 -174.4(2)
C20 C19 C26 C29 -170.7(3)
C16 C19 C26 C29 10.6(4)
C27 N2 C26 C19 -177.0(2)
B1 N2 C26 C19 -1.7(4)
C27 N2 C26 C29 -0.9(3)
B1 N2 C26 C29 174.5(2)
C26 N2 C27 C28 0.3(3)
B1 N2 C27 C28 -175.0(2)
C26 N2 C27 C31 179.8(2)
B1 N2 C27 C31 4.5(4)
N2 C27 C28 C29 0.4(3)
C31 C27 C28 C29 -179.1(3)
C27 C28 C29 C26 -0.9(3)
C27 C28 C29 C30 175.6(3)
C19 C26 C29 C28 176.5(3)
N2 C26 C29 C28 1.1(3)
C19 C26 C29 C30 0.3(5)
N2 C26 C29 C30 -175.1(3)
C23 N1 B1 F2 59.3(3)
C20 N1 B1 F2 -116.2(3)
C23 N1 B1 F1 -61.0(3)
C20 N1 B1 F1 123.5(2)
C23 N1 B1 N2 179.9(2)
C20 N1 B1 N2 4.4(3)
C27 N2 B1 F2 -67.7(3)
C26 N2 B1 F2 117.8(3)
C27 N2 B1 F1 52.9(3)
C26 N2 B1 F1 -121.6(2)
C27 N2 B1 N1 172.1(2)
C26 N2 B1 N1 -2.4(3)
